data_1544312
loop_
_publ_author_name
'Koh, Dongsoo'

_publ_section_title
;
 3-[5-(Pyridin-4-yl)-1,3,4-oxadiazol-2-yl]-4<i>H</i>-chromen-4-one
;
_journal_coeditor_code FF4010
_journal_issue 10
_journal_name_full IUCrData
_journal_page_first x161625
_journal_paper_doi 10.1107/S2414314616016254
_journal_volume 1
_journal_year 2016
_chemical_formula_iupac 'C16 H9 N3 O3'
_chemical_formula_moiety 'C16 H9 N3 O3'
_chemical_formula_sum 'C16 H9 N3 O3'
_chemical_formula_weight 291.26
_chemical_name_systematic
;
3-[5-(Pyridin-4-yl)-1,3,4-oxadiazol-2-yl]-4<i>H</i>-chromen-4-one
;
_space_group_IT_number 14
_symmetry_cell_setting monoclinic
_symmetry_space_group_name_Hall '-P 2ybc'
_symmetry_space_group_name_H-M 'P 1 21/c 1'
_atom_sites_solution_hydrogens geom
_atom_sites_solution_primary direct
_atom_sites_solution_secondary difmap
_audit_creation_method SHELXTL
_cell_angle_alpha 90.00
_cell_angle_beta 100.7317(13)
_cell_angle_gamma 90.00
_cell_formula_units_Z 4
_cell_length_a 6.7439(2)
_cell_length_b 10.8441(3)
_cell_length_c 17.7415(6)
_cell_measurement_reflns_used 9683
_cell_measurement_temperature 223(2)
_cell_measurement_theta_max 28.29
_cell_measurement_theta_min 2.21
_cell_volume 1274.77(7)
_computing_cell_refinement
;
SAINT (Bruker, 2000)
;
_computing_data_collection
;
APEX2 (Bruker, 2000)
;
_computing_data_reduction
;
SAINT (Bruker, 2000)
;
_computing_molecular_graphics
;
SHELXTL (Sheldrick, 2008)
;
_computing_publication_material
;
SHELXTL (Sheldrick, 2008)
;
_computing_structure_refinement
;
SHELXTL (Sheldrick, 2008)
;
_computing_structure_solution
;
SHELXTL (Sheldrick, 2008)
;
_diffrn_ambient_temperature 223(2)
_diffrn_measured_fraction_theta_full 0.995
_diffrn_measured_fraction_theta_max 0.995
_diffrn_measurement_device_type 'Bruker SMART CCD'
_diffrn_measurement_method '\f and \w scans'
_diffrn_radiation_monochromator graphite
_diffrn_radiation_source 'fine-focus sealed tube'
_diffrn_radiation_type MoK\a
_diffrn_radiation_wavelength 0.71073
_diffrn_reflns_av_R_equivalents 0.0502
_diffrn_reflns_av_sigmaI/netI 0.0211
_diffrn_reflns_limit_h_max 9
_diffrn_reflns_limit_h_min -9
_diffrn_reflns_limit_k_max 14
_diffrn_reflns_limit_k_min -14
_diffrn_reflns_limit_l_max 23
_diffrn_reflns_limit_l_min -23
_diffrn_reflns_number 38727
_diffrn_reflns_theta_full 28.44
_diffrn_reflns_theta_max 28.44
_diffrn_reflns_theta_min 2.21
_exptl_absorpt_coefficient_mu 0.109
_exptl_absorpt_correction_T_max 0.9903
_exptl_absorpt_correction_T_min 0.9860
_exptl_absorpt_correction_type multi-scan
_exptl_absorpt_process_details
;
(SADABS; Bruker, 2000)
;
_exptl_crystal_colour yellow
_exptl_crystal_density_diffrn 1.518
_exptl_crystal_density_method 'not measured'
_exptl_crystal_description Block
_exptl_crystal_F_000 600
_exptl_crystal_size_max 0.13
_exptl_crystal_size_mid 0.12
_exptl_crystal_size_min 0.09
_refine_diff_density_max 0.276
_refine_diff_density_min -0.192
_refine_ls_extinction_method none
_refine_ls_goodness_of_fit_ref 1.065
_refine_ls_hydrogen_treatment constr
_refine_ls_matrix_type full
_refine_ls_number_parameters 199
_refine_ls_number_reflns 3188
_refine_ls_number_restraints 0
_refine_ls_restrained_S_all 1.065
_refine_ls_R_factor_all 0.0610
_refine_ls_R_factor_gt 0.0410
_refine_ls_shift/su_max 0.000
_refine_ls_shift/su_mean 0.000
_refine_ls_structure_factor_coef Fsqd
_refine_ls_weighting_details 'calc w=1/[\s^2^(Fo^2^)+(0.0450P)^2^+0.5495P] where P=(Fo^2^+2Fc^2^)/3'
_refine_ls_weighting_scheme calc
_refine_ls_wR_factor_gt 0.1010
_refine_ls_wR_factor_ref 0.1120
_reflns_number_gt 2438
_reflns_number_total 3188
_reflns_threshold_expression >2sigma(I)
_cod_data_source_file ff4010sup1.cif
_cod_data_source_block I
_cod_original_sg_symbol_H-M 'P 21/c'
_cod_database_code 1544312

loop_
_symmetry_equiv_pos_as_xyz
'x, y, z'
'-x, y+1/2, -z+1/2'
'-x, -y, -z'
'x, -y-1/2, z-1/2'

loop_
_atom_site_type_symbol
_atom_site_label
_atom_site_fract_x
_atom_site_fract_y
_atom_site_fract_z
_atom_site_U_iso_or_equiv
_atom_site_adp_type
_atom_site_calc_flag
_atom_site_refinement_flags
_atom_site_occupancy
_atom_site_symmetry_multiplicity
C C1 -0.1618(2) 0.24444(14) 0.01388(8) 0.0301(3) Uani d . 1 1
O O1 -0.31711(18) 0.22005(13) 0.03664(8) 0.0540(4) Uani d . 1 1
C C2 -0.1492(2) 0.34564(14) -0.04011(8) 0.0282(3) Uani d . 1 1
C C3 -0.3161(2) 0.42116(15) -0.06691(9) 0.0361(4) Uani d . 1 1
H H3 -0.4382 0.4078 -0.0498 0.043 Uiso calc R 1 1
C C4 -0.3024(3) 0.51438(16) -0.11791(10) 0.0421(4) Uani d . 1 1
H H4 -0.4145 0.5652 -0.1353 0.050 Uiso calc R 1 1
C C5 -0.1229(3) 0.53389(16) -0.14399(10) 0.0417(4) Uani d . 1 1
H H5 -0.1156 0.5972 -0.1796 0.050 Uiso calc R 1 1
C C6 0.0439(3) 0.46201(15) -0.11854(9) 0.0373(4) Uani d . 1 1
H H6 0.1654 0.4756 -0.1360 0.045 Uiso calc R 1 1
C C7 0.0282(2) 0.36883(13) -0.06637(8) 0.0287(3) Uani d . 1 1
O O2 0.19977(16) 0.29944(10) -0.04199(6) 0.0342(3) Uani d . 1 1
C C8 0.1928(2) 0.20816(14) 0.00834(9) 0.0299(3) Uani d . 1 1
H H8 0.3118 0.1630 0.0251 0.036 Uiso calc R 1 1
C C9 0.0281(2) 0.17627(13) 0.03673(8) 0.0254(3) Uani d . 1 1
C C10 0.0427(2) 0.07610(13) 0.09176(8) 0.0266(3) Uani d . 1 1
O O3 0.21616(14) 0.00778(9) 0.10556(5) 0.0247(2) Uani d . 1 1
C C11 0.1816(2) -0.07098(13) 0.16119(8) 0.0265(3) Uani d . 1 1
N N1 0.0061(2) -0.05671(13) 0.17827(9) 0.0408(3) Uani d . 1 1
N N2 -0.0862(2) 0.04037(13) 0.13246(9) 0.0411(4) Uani d . 1 1
C C12 0.3365(2) -0.15833(13) 0.19546(8) 0.0257(3) Uani d . 1 1
C C13 0.5241(2) -0.16371(13) 0.17404(8) 0.0285(3) Uani d . 1 1
H H13 0.5565 -0.1107 0.1362 0.034 Uiso calc R 1 1
C C14 0.6622(2) -0.24943(14) 0.21005(9) 0.0319(3) Uani d . 1 1
H H14 0.7887 -0.2532 0.1951 0.038 Uiso calc R 1 1
N N3 0.6283(2) -0.32645(12) 0.26410(8) 0.0350(3) Uani d . 1 1
C C15 0.4466(2) -0.31961(15) 0.28450(9) 0.0363(4) Uani d . 1 1
H H15 0.4194 -0.3732 0.3230 0.044 Uiso calc R 1 1
C C16 0.2980(2) -0.23835(14) 0.25208(9) 0.0320(3) Uani d . 1 1
H H16 0.1727 -0.2371 0.2680 0.038 Uiso calc R 1 1

loop_
_atom_site_aniso_label
_atom_site_aniso_U_11
_atom_site_aniso_U_22
_atom_site_aniso_U_33
_atom_site_aniso_U_12
_atom_site_aniso_U_13
_atom_site_aniso_U_23
C1 0.0233(7) 0.0345(8) 0.0325(7) 0.0026(6) 0.0051(6) 0.0007(6)
O1 0.0276(6) 0.0684(9) 0.0695(9) 0.0109(6) 0.0183(6) 0.0293(7)
C2 0.0285(7) 0.0289(7) 0.0260(7) 0.0024(6) 0.0014(5) -0.0017(6)
C3 0.0293(8) 0.0385(9) 0.0381(8) 0.0055(6) 0.0002(6) -0.0002(7)
C4 0.0415(9) 0.0385(9) 0.0411(9) 0.0092(7) -0.0056(7) 0.0044(7)
C5 0.0524(10) 0.0362(9) 0.0337(8) 0.0030(8) 0.0007(7) 0.0089(7)
C6 0.0413(9) 0.0365(8) 0.0343(8) -0.0002(7) 0.0079(7) 0.0042(7)
C7 0.0295(7) 0.0287(7) 0.0268(7) 0.0024(6) 0.0027(6) -0.0012(6)
O2 0.0285(5) 0.0367(6) 0.0390(6) 0.0048(4) 0.0109(4) 0.0109(5)
C8 0.0260(7) 0.0306(7) 0.0332(7) 0.0042(6) 0.0060(6) 0.0041(6)
C9 0.0243(7) 0.0245(7) 0.0269(7) 0.0002(5) 0.0036(5) -0.0011(5)
C10 0.0219(7) 0.0262(7) 0.0318(7) 0.0015(5) 0.0057(6) -0.0016(6)
O3 0.0234(5) 0.0253(5) 0.0257(5) 0.0014(4) 0.0050(4) 0.0013(4)
C11 0.0275(7) 0.0241(7) 0.0285(7) -0.0029(5) 0.0066(6) 0.0007(6)
N1 0.0312(7) 0.0402(8) 0.0542(9) 0.0060(6) 0.0163(6) 0.0192(7)
N2 0.0323(7) 0.0403(8) 0.0543(9) 0.0080(6) 0.0171(6) 0.0183(7)
C12 0.0268(7) 0.0235(7) 0.0261(7) -0.0020(5) 0.0027(5) -0.0020(5)
C13 0.0290(7) 0.0269(7) 0.0305(7) -0.0017(6) 0.0073(6) 0.0013(6)
C14 0.0261(7) 0.0327(8) 0.0367(8) -0.0013(6) 0.0055(6) -0.0023(6)
N3 0.0305(7) 0.0331(7) 0.0402(7) 0.0027(5) 0.0037(6) 0.0049(6)
C15 0.0360(8) 0.0352(8) 0.0377(8) 0.0000(7) 0.0071(7) 0.0105(7)
C16 0.0287(8) 0.0327(8) 0.0357(8) -0.0013(6) 0.0088(6) 0.0050(6)

loop_
_atom_type_symbol
_atom_type_description
_atom_type_scat_dispersion_real
_atom_type_scat_dispersion_imag
_atom_type_scat_source
C C 0.0033 0.0016 'International Tables Vol C Tables 4.2.6.8 and 6.1.1.4'
H H 0.0000 0.0000 'International Tables Vol C Tables 4.2.6.8 and 6.1.1.4'
N N 0.0061 0.0033 'International Tables Vol C Tables 4.2.6.8 and 6.1.1.4'
O O 0.0106 0.0060 'International Tables Vol C Tables 4.2.6.8 and 6.1.1.4'

loop_
_geom_angle_atom_site_label_1
_geom_angle_atom_site_label_2
_geom_angle_atom_site_label_3
_geom_angle
O1 C1 C9 123.91(14)
O1 C1 C2 122.36(14)
C9 C1 C2 113.73(12)
C7 C2 C3 117.99(14)
C7 C2 C1 120.88(13)
C3 C2 C1 121.13(14)
C4 C3 C2 120.38(16)
C4 C3 H3 119.8
C2 C3 H3 119.8
C3 C4 C5 120.12(15)
C3 C4 H4 119.9
C5 C4 H4 119.9
C6 C5 C4 120.97(16)
C6 C5 H5 119.5
C4 C5 H5 119.5
C5 C6 C7 118.22(16)
C5 C6 H6 120.9
C7 C6 H6 120.9
O2 C7 C2 121.44(13)
O2 C7 C6 116.25(14)
C2 C7 C6 122.30(14)
C8 O2 C7 118.70(12)
O2 C8 C9 124.91(13)
O2 C8 H8 117.5
C9 C8 H8 117.5
C8 C9 C10 119.08(13)
C8 C9 C1 120.32(13)
C10 C9 C1 120.58(12)
N2 C10 O3 112.35(13)
N2 C10 C9 129.32(13)
O3 C10 C9 118.32(12)
C11 O3 C10 102.35(11)
N1 C11 O3 112.72(13)
N1 C11 C12 126.91(13)
O3 C11 C12 120.36(12)
C11 N1 N2 106.41(12)
C10 N2 N1 106.13(12)
C16 C12 C13 118.32(13)
C16 C12 C11 119.51(13)
C13 C12 C11 122.17(13)
C14 C13 C12 118.09(13)
C14 C13 H13 121.0
C12 C13 H13 121.0
N3 C14 C13 124.45(14)
N3 C14 H14 117.8
C13 C14 H14 117.8
C14 N3 C15 116.74(13)
N3 C15 C16 123.53(14)
N3 C15 H15 118.2
C16 C15 H15 118.2
C15 C16 C12 118.86(14)
C15 C16 H16 120.6
C12 C16 H16 120.6

loop_
_geom_bond_atom_site_label_1
_geom_bond_atom_site_label_2
_geom_bond_distance
C1 O1 1.2198(19)
C1 C9 1.4687(19)
C1 C2 1.470(2)
C2 C7 1.385(2)
C2 C3 1.402(2)
C3 C4 1.371(2)
C3 H3 0.9400
C4 C5 1.390(3)
C4 H4 0.9400
C5 C6 1.374(2)
C5 H5 0.9400
C6 C7 1.388(2)
C6 H6 0.9400
C7 O2 1.3804(17)
O2 C8 1.3398(17)
C8 C9 1.347(2)
C8 H8 0.9400
C9 C10 1.452(2)
C10 N2 1.2886(19)
C10 O3 1.3677(16)
O3 C11 1.3579(16)
C11 N1 1.2844(19)
C11 C12 1.4566(19)
N1 N2 1.4026(19)
C12 C16 1.388(2)
C12 C13 1.389(2)
C13 C14 1.385(2)
C13 H13 0.9400
C14 N3 1.323(2)
C14 H14 0.9400
N3 C15 1.343(2)
C15 C16 1.377(2)
C15 H15 0.9400
C16 H16 0.9400

loop_
_geom_hbond_atom_site_label_D
_geom_hbond_atom_site_label_H
_geom_hbond_atom_site_label_A
_geom_hbond_site_symmetry_A
_geom_hbond_distance_DH
_geom_hbond_distance_HA
_geom_hbond_distance_DA
_geom_hbond_angle_DHA
C8 H8 O1 1_655 0.94 2.55 3.2517(19) 131.8
C14 H14 N1 1_655 0.94 2.63 3.248(2) 123.4

loop_
_geom_torsion_atom_site_label_1
_geom_torsion_atom_site_label_2
_geom_torsion_atom_site_label_3
_geom_torsion_atom_site_label_4
_geom_torsion
O1 C1 C2 C7 -178.30(15)
C9 C1 C2 C7 1.2(2)
O1 C1 C2 C3 1.4(2)
C9 C1 C2 C3 -179.09(13)
C7 C2 C3 C4 0.4(2)
C1 C2 C3 C4 -179.31(14)
C2 C3 C4 C5 0.6(3)
C3 C4 C5 C6 -1.0(3)
C4 C5 C6 C7 0.4(3)
C3 C2 C7 O2 179.26(13)
C1 C2 C7 O2 -1.1(2)
C3 C2 C7 C6 -1.0(2)
C1 C2 C7 C6 178.66(14)
C5 C6 C7 O2 -179.60(14)
C5 C6 C7 C2 0.7(2)
C2 C7 O2 C8 -0.2(2)
C6 C7 O2 C8 -179.93(13)
C7 O2 C8 C9 1.3(2)
O2 C8 C9 C10 -179.26(13)
O2 C8 C9 C1 -1.0(2)
O1 C1 C9 C8 179.27(16)
C2 C1 C9 C8 -0.3(2)
O1 C1 C9 C10 -2.5(2)
C2 C1 C9 C10 177.96(12)
C8 C9 C10 N2 170.89(16)
C1 C9 C10 N2 -7.4(2)
C8 C9 C10 O3 -8.0(2)
C1 C9 C10 O3 173.75(12)
N2 C10 O3 C11 -2.00(16)
C9 C10 O3 C11 177.07(12)
C10 O3 C11 N1 1.97(16)
C10 O3 C11 C12 -177.28(12)
O3 C11 N1 N2 -1.26(18)
C12 C11 N1 N2 177.93(14)
O3 C10 N2 N1 1.33(18)
C9 C10 N2 N1 -177.61(14)
C11 N1 N2 C10 -0.05(18)
N1 C11 C12 C16 1.1(2)
O3 C11 C12 C16 -179.80(13)
N1 C11 C12 C13 -178.16(15)
O3 C11 C12 C13 1.0(2)
C16 C12 C13 C14 0.5(2)
C11 C12 C13 C14 179.71(13)
C12 C13 C14 N3 -0.5(2)
C13 C14 N3 C15 0.1(2)
C14 N3 C15 C16 0.3(2)
N3 C15 C16 C12 -0.3(2)
C13 C12 C16 C15 -0.1(2)
C11 C12 C16 C15 -179.37(14)

_cod_database_fobs_code 1544312
